data_4504326
loop_
_publ_author_name
'He, Jun'
'Zhang, Jing-Xiang'
'Tan, Gui-Ping'
'Yin, Ye-Gao'
'Zhang, Dan'
'Hu, Mei-Hong'

_publ_section_title
;
 Second Ligand-Directed Assembly of Photoluminescent Zn(II) Coordination
 Frameworks
;
_journal_issue 8
_journal_name_full 'Crystal Growth &amp; Design'
_journal_page_first 1508
_journal_paper_doi 10.1021/cg070320v
_journal_volume 7
_journal_year 2007
_chemical_formula_sum 'C14 H15 N4 O2 Zn'
_chemical_formula_weight 336.67
_chemical_name_systematic
; 
 ? 
;
_space_group_IT_number 17
_symmetry_cell_setting orthorhombic
_symmetry_space_group_name_Hall 'P 2c 2'
_symmetry_space_group_name_H-M 'P 2 2 21'
_atom_sites_solution_hydrogens geom
_atom_sites_solution_primary direct
_atom_sites_solution_secondary difmap
_audit_creation_method SHELXL-97
_cell_angle_alpha 90.00
_cell_angle_beta 90.00
_cell_angle_gamma 90.00
_cell_formula_units_Z 4
_cell_length_a 8.8594(15)
_cell_length_b 11.698(2)
_cell_length_c 14.955(3)
_cell_measurement_temperature 293(2)
_cell_volume 1549.9(5)
_computing_cell_refinement 'SAINT-PLUS, Ver. 6.0, 1997'
_computing_data_collection 'SMART, 1998.'
_computing_data_reduction 'SAINT-PLUS, Ver. 6.0, 1997'
_computing_molecular_graphics 'XP, Ver. 6.10, Bruker AXS Inc., 2000.'
_computing_publication_material 'SHELXTL-Bruker AXS Inc., 1998.'
_computing_structure_refinement 'SHELXL-97 (Sheldrick, 1997)'
_computing_structure_solution 'SHELXS-97 (Sheldrick, 1990)'
_diffrn_ambient_temperature 293(2)
_diffrn_measured_fraction_theta_full 0.977
_diffrn_measured_fraction_theta_max 0.977
_diffrn_measurement_device_type 'Bruker Apex CCD'
_diffrn_measurement_method '\w scan'
_diffrn_radiation_monochromator graphite
_diffrn_radiation_source 'fine-focus sealed tube'
_diffrn_radiation_type MoK\a
_diffrn_radiation_wavelength 0.71073
_diffrn_reflns_av_R_equivalents 0.0371
_diffrn_reflns_av_sigmaI/netI 0.0547
_diffrn_reflns_limit_h_max 11
_diffrn_reflns_limit_h_min -11
_diffrn_reflns_limit_k_max 15
_diffrn_reflns_limit_k_min -15
_diffrn_reflns_limit_l_max 19
_diffrn_reflns_limit_l_min -9
_diffrn_reflns_number 9639
_diffrn_reflns_theta_full 27.88
_diffrn_reflns_theta_max 27.88
_diffrn_reflns_theta_min 1.74
_exptl_absorpt_coefficient_mu 1.593
_exptl_absorpt_correction_T_max 0.7624
_exptl_absorpt_correction_T_min 0.7010
_exptl_absorpt_correction_type multi-scan
_exptl_absorpt_process_details 'SADABS (Bruker, 2002)'
_exptl_crystal_colour colorless
_exptl_crystal_density_diffrn 1.443
_exptl_crystal_density_method 'not measured'
_exptl_crystal_description block
_exptl_crystal_F_000 692
_exptl_crystal_size_max 0.24
_exptl_crystal_size_mid 0.22
_exptl_crystal_size_min 0.18
_refine_diff_density_max 0.673
_refine_diff_density_min -0.347
_refine_diff_density_rms 0.114
_refine_ls_abs_structure_details 'Flack H D (1983), Acta Cryst. A39, 876-881'
_refine_ls_abs_structure_Flack 0.022(18)
_refine_ls_extinction_method none
_refine_ls_goodness_of_fit_ref 1.081
_refine_ls_hydrogen_treatment mixed
_refine_ls_matrix_type full
_refine_ls_number_parameters 192
_refine_ls_number_reflns 3550
_refine_ls_number_restraints 0
_refine_ls_restrained_S_all 1.081
_refine_ls_R_factor_all 0.0459
_refine_ls_R_factor_gt 0.0398
_refine_ls_shift/su_max 0.001
_refine_ls_shift/su_mean 0.000
_refine_ls_structure_factor_coef Fsqd
_refine_ls_weighting_details 'calc w=1/[\s^2^(Fo^2^)+(0.0572P)^2^+0.0000P] where P=(Fo^2^+2Fc^2^)/3'
_refine_ls_weighting_scheme calc
_refine_ls_wR_factor_gt 0.0927
_refine_ls_wR_factor_ref 0.1051
_reflns_number_gt 3245
_reflns_number_total 3550
_reflns_threshold_expression >2sigma(I)
_cod_data_source_file cg070320vsi20070403_083502.cif
_cod_data_source_block compound_2
_cod_depositor_comments
;
The following automatic conversions were performed:

'_symmetry_cell_setting' value 'Orthorhombic' changed to
'orthorhombic' according to
/home/saulius/struct/CIF-dictionaries/cif_core.dic dictionary named
'cif_core.dic' version 2.4.1 from
2010-06-29.

'_exptl_absorpt_correction_type' value 'Multi-scan'
changed to 'multi-scan' according to
/home/saulius/struct/CIF-dictionaries/cif_core.dic dictionary named
'cif_core.dic' version 2.4.1 from 2010-06-29.

Automatic conversion script
Id: cif_fix_values 1715 2011-07-08 13:25:40Z adriana 
;
_cod_original_sg_symbol_H-M P2221
_cod_database_code 4504326

loop_
_symmetry_equiv_pos_as_xyz
'x, y, z'
'-x, -y, z+1/2'
'-x, y, -z+1/2'
'x, -y, -z'

loop_
_atom_site_label
_atom_site_type_symbol
_atom_site_fract_x
_atom_site_fract_y
_atom_site_fract_z
_atom_site_U_iso_or_equiv
_atom_site_adp_type
_atom_site_occupancy
_atom_site_symmetry_multiplicity
_atom_site_calc_flag
_atom_site_refinement_flags
Zn1 Zn 0.26908(4) 0.14949(3) 0.98478(3) 0.02092(12) Uani 1 1 d .
N1 N 0.1849(4) 0.2406(2) 1.0896(2) 0.0268(7) Uani 1 1 d .
N2 N 0.0978(3) 0.3327(2) 1.0696(2) 0.0259(7) Uani 1 1 d .
H2A H 0.1003 0.3684 1.0194 0.031 Uiso 1 1 calc R
N3 N 0.4504(3) 0.0576(2) 1.0095(2) 0.0246(6) Uani 1 1 d .
N4 N 1.0964(3) 0.0428(2) 0.9687(2) 0.0236(7) Uani 1 1 d .
O1 O 0.3329(4) 0.2447(2) 0.8855(2) 0.0393(7) Uani 1 1 d .
O2 O 0.2081(4) 0.4039(3) 0.9131(2) 0.0528(9) Uani 1 1 d .
C1 C 0.2186(6) 0.1100(3) 1.2177(3) 0.0460(12) Uani 1 1 d .
H1A H 0.2910 0.0752 1.1784 0.069 Uiso 1 1 calc R
H1B H 0.1421 0.0552 1.2328 0.069 Uiso 1 1 calc R
H1C H 0.2684 0.1352 1.2712 0.069 Uiso 1 1 calc R
C2 C 0.1478(5) 0.2097(3) 1.1722(3) 0.0290(9) Uani 1 1 d .
C3 C 0.0365(5) 0.2826(3) 1.2060(3) 0.0279(8) Uani 1 1 d .
C4 C 0.0079(4) 0.3607(3) 1.1376(3) 0.0301(8) Uani 1 1 d .
C5 C -0.0987(5) 0.4592(4) 1.1332(3) 0.0466(12) Uani 1 1 d .
H5A H -0.0902 0.4957 1.0759 0.070 Uiso 1 1 calc R
H5B H -0.0743 0.5131 1.1794 0.070 Uiso 1 1 calc R
H5C H -0.2001 0.4323 1.1414 0.070 Uiso 1 1 calc R
C6 C 0.6297(5) 0.2143(3) 1.0371(4) 0.0434(12) Uani 1 1 d .
H6A H 0.5374 0.2562 1.0443 0.065 Uiso 1 1 calc R
H6B H 0.6878 0.2474 0.9895 0.065 Uiso 1 1 calc R
H6C H 0.6867 0.2173 1.0917 0.065 Uiso 1 1 calc R
C7 C 0.5944(4) 0.0926(3) 1.0151(3) 0.0294(8) Uani 1 1 d .
C8 C 0.6900(5) 0.0000 1.0000 0.0276(12) Uani 1 2 d S
C9 C 0.8561(5) 0.0000 1.0000 0.0264(12) Uani 1 2 d S
C10 C 0.9510(4) 0.0694(3) 0.9495(3) 0.0263(8) Uani 1 1 d .
C11 C 0.9144(5) 0.1599(4) 0.8829(3) 0.0447(11) Uani 1 1 d .
H11A H 1.0062 0.1917 0.8597 0.067 Uiso 1 1 calc R
H11B H 0.8566 0.2191 0.9113 0.067 Uiso 1 1 calc R
H11C H 0.8568 0.1273 0.8349 0.067 Uiso 1 1 calc R
C12 C 0.5000 0.5886(5) 0.7500 0.0386(15) Uani 1 2 d S
H12A H 0.5000 0.6681 0.7500 0.046 Uiso 1 2 calc SR
C13 C 0.4079(5) 0.5304(3) 0.8083(3) 0.0335(9) Uani 1 1 d .
H13A H 0.3459 0.5706 0.8474 0.040 Uiso 1 1 calc R
C14 C 0.4072(5) 0.4112(3) 0.8088(2) 0.0270(8) Uani 1 1 d .
C15 C 0.5000 0.3518(5) 0.7500 0.0285(11) Uani 1 2 d S
H15A H 0.5000 0.2723 0.7500 0.034 Uiso 1 2 calc SR
C16 C 0.3081(4) 0.3509(4) 0.8743(3) 0.0318(8) Uani 1 1 d .

loop_
_atom_site_aniso_label
_atom_site_aniso_U_11
_atom_site_aniso_U_22
_atom_site_aniso_U_33
_atom_site_aniso_U_23
_atom_site_aniso_U_13
_atom_site_aniso_U_12
Zn1 0.01527(18) 0.02355(19) 0.0239(2) 0.00062(16) 0.00424(14) 0.00052(14)
N1 0.0321(17) 0.0261(15) 0.0224(16) -0.0024(13) 0.0074(13) 0.0022(13)
N2 0.0293(16) 0.0261(15) 0.0222(16) 0.0028(13) 0.0081(13) 0.0018(13)
N3 0.0168(13) 0.0250(14) 0.0321(17) 0.0007(14) -0.0010(14) 0.0008(11)
N4 0.0178(13) 0.0243(14) 0.0286(18) 0.0004(13) -0.0018(13) -0.0025(11)
O1 0.0525(19) 0.0300(14) 0.0353(17) 0.0076(13) 0.0210(15) 0.0004(13)
O2 0.056(2) 0.0535(17) 0.049(2) 0.0230(15) 0.0355(18) 0.0220(16)
C1 0.062(3) 0.047(2) 0.029(2) 0.0039(18) 0.008(2) 0.012(2)
C2 0.038(2) 0.0277(19) 0.0218(19) -0.0027(16) 0.0031(17) -0.0012(16)
C3 0.035(2) 0.0258(18) 0.022(2) -0.0001(16) 0.0089(17) -0.0021(16)
C4 0.035(2) 0.0299(19) 0.0258(19) 0.0011(17) 0.0096(15) -0.0007(18)
C5 0.051(3) 0.048(2) 0.041(3) 0.013(2) 0.023(2) 0.014(2)
C6 0.023(2) 0.037(2) 0.070(4) -0.017(2) -0.003(2) -0.0067(16)
C7 0.0198(17) 0.0285(17) 0.040(2) -0.0002(18) -0.0030(18) -0.0001(13)
C8 0.014(2) 0.032(3) 0.036(4) 0.001(2) 0.000 0.000
C9 0.016(2) 0.030(2) 0.033(3) -0.001(2) 0.000 0.000
C10 0.0183(17) 0.0285(18) 0.032(2) 0.0001(16) -0.0019(15) 0.0024(14)
C11 0.030(2) 0.052(3) 0.052(3) 0.019(2) -0.0052(19) -0.001(2)
C12 0.051(4) 0.028(3) 0.036(3) 0.000 0.011(3) 0.000
C13 0.037(2) 0.035(2) 0.029(2) 0.0041(18) 0.0112(18) 0.0108(17)
C14 0.032(2) 0.0301(18) 0.0184(19) 0.0029(15) 0.0069(16) 0.0025(16)
C15 0.032(3) 0.026(2) 0.027(3) 0.000 0.003(2) 0.000
C16 0.033(2) 0.037(2) 0.0251(19) 0.0047(19) 0.0082(15) 0.0030(19)

loop_
_atom_type_symbol
_atom_type_description
_atom_type_scat_dispersion_real
_atom_type_scat_dispersion_imag
_atom_type_scat_source
C C 0.0033 0.0016 'International Tables Vol C Tables 4.2.6.8 and 6.1.1.4'
H H 0.0000 0.0000 'International Tables Vol C Tables 4.2.6.8 and 6.1.1.4'
N N 0.0061 0.0033 'International Tables Vol C Tables 4.2.6.8 and 6.1.1.4'
O O 0.0106 0.0060 'International Tables Vol C Tables 4.2.6.8 and 6.1.1.4'
Zn Zn 0.2839 1.4301 'International Tables Vol C Tables 4.2.6.8 and 6.1.1.4'

loop_
_geom_angle_atom_site_label_1
_geom_angle_atom_site_label_2
_geom_angle_atom_site_label_3
_geom_angle
_geom_angle_site_symmetry_1
_geom_angle_site_symmetry_3
O1 Zn1 N3 102.66(13) . .
O1 Zn1 N4 119.48(13) . 1_455
N3 Zn1 N4 107.93(12) . 1_455
O1 Zn1 N1 113.30(13) . .
N3 Zn1 N1 116.10(13) . .
N4 Zn1 N1 98.02(13) 1_455 .
C2 N1 N2 106.2(3) . .
C2 N1 Zn1 131.6(3) . .
N2 N1 Zn1 117.0(2) . .
C4 N2 N1 111.5(3) . .
C4 N2 H2A 124.2 . .
N1 N2 H2A 124.2 . .
C7 N3 N3 108.12(19) . 4_557
C7 N3 Zn1 128.4(2) . .
N3 N3 Zn1 119.71(14) 4_557 .
C10 N4 N4 108.2(2) . 4_557
C10 N4 Zn1 127.8(2) . 1_655
N4 N4 Zn1 112.11(18) 4_557 1_655
C16 O1 Zn1 127.6(3) . .
C2 C1 H1A 109.5 . .
C2 C1 H1B 109.5 . .
H1A C1 H1B 109.5 . .
C2 C1 H1C 109.5 . .
H1A C1 H1C 109.5 . .
H1B C1 H1C 109.5 . .
N1 C2 C3 110.1(3) . .
N1 C2 C1 122.2(4) . .
C3 C2 C1 127.6(4) . .
C4 C3 C2 105.3(3) . .
C4 C3 C3 125.3(3) . 3_557
C2 C3 C3 129.4(4) . 3_557
N2 C4 C3 106.8(3) . .
N2 C4 C5 122.4(3) . .
C3 C4 C5 130.8(3) . .
C4 C5 H5A 109.5 . .
C4 C5 H5B 109.5 . .
H5A C5 H5B 109.5 . .
C4 C5 H5C 109.5 . .
H5A C5 H5C 109.5 . .
H5B C5 H5C 109.5 . .
C7 C6 H6A 109.5 . .
C7 C6 H6B 109.5 . .
H6A C6 H6B 109.5 . .
C7 C6 H6C 109.5 . .
H6A C6 H6C 109.5 . .
H6B C6 H6C 109.5 . .
N3 C7 C8 109.3(3) . .
N3 C7 C6 120.2(3) . .
C8 C7 C6 130.5(3) . .
C7 C8 C7 105.1(4) 4_557 .
C7 C8 C9 127.4(2) 4_557 .
C7 C8 C9 127.4(2) . .
C10 C9 C10 105.6(4) . 4_557
C10 C9 C8 127.2(2) . .
C10 C9 C8 127.2(2) 4_557 .
N4 C10 C9 109.0(3) . .
N4 C10 C11 120.8(3) . .
C9 C10 C11 130.2(3) . .
C10 C11 H11A 109.5 . .
C10 C11 H11B 109.5 . .
H11A C11 H11B 109.5 . .
C10 C11 H11C 109.5 . .
H11A C11 H11C 109.5 . .
H11B C11 H11C 109.5 . .
C13 C12 C13 120.6(5) . 3_656
C13 C12 H12A 119.7 . .
C13 C12 H12A 119.7 3_656 .
C12 C13 C14 120.1(4) . .
C12 C13 H13A 120.0 . .
C14 C13 H13A 120.0 . .
C15 C14 C13 119.6(4) . .
C15 C14 C16 121.8(3) . .
C13 C14 C16 118.6(4) . .
C14 C15 C14 120.0(5) . 3_656
C14 C15 H15A 120.0 . .
C14 C15 H15A 120.0 3_656 .
O2 C16 O1 123.8(4) . .
O2 C16 C14 119.8(4) . .
O1 C16 C14 116.5(3) . .

loop_
_geom_bond_atom_site_label_1
_geom_bond_atom_site_label_2
_geom_bond_distance
_geom_bond_site_symmetry_2
Zn1 O1 1.940(3) .
Zn1 N3 1.968(3) .
Zn1 N4 1.989(3) 1_455
Zn1 N1 2.037(3) .
N1 C2 1.329(5) .
N1 N2 1.359(4) .
N2 C4 1.332(5) .
N2 H2A 0.8600 .
N3 C7 1.342(4) .
N3 N3 1.378(5) 4_557
N4 C10 1.356(4) .
N4 N4 1.370(6) 4_557
N4 Zn1 1.989(3) 1_655
O1 C16 1.274(5) .
O2 C16 1.227(5) .
C1 C2 1.489(5) .
C1 H1A 0.9600 .
C1 H1B 0.9600 .
C1 H1C 0.9600 .
C2 C3 1.398(5) .
C3 C4 1.395(5) .
C3 C3 1.468(7) 3_557
C4 C5 1.491(5) .
C5 H5A 0.9600 .
C5 H5B 0.9600 .
C5 H5C 0.9600 .
C6 C7 1.494(5) .
C6 H6A 0.9600 .
C6 H6B 0.9600 .
C6 H6C 0.9600 .
C7 C8 1.393(4) .
C8 C7 1.393(4) 4_557
C8 C9 1.471(6) .
C9 C10 1.391(5) .
C9 C10 1.391(4) 4_557
C10 C11 1.490(5) .
C11 H11A 0.9600 .
C11 H11B 0.9600 .
C11 H11C 0.9600 .
C12 C13 1.375(5) .
C12 C13 1.375(5) 3_656
C12 H12A 0.9300 .
C13 C14 1.395(5) .
C13 H13A 0.9300 .
C14 C15 1.390(5) .
C14 C16 1.493(5) .
C15 C14 1.390(5) 3_656
C15 H15A 0.9300 .

loop_
_geom_torsion_atom_site_label_1
_geom_torsion_atom_site_label_2
_geom_torsion_atom_site_label_3
_geom_torsion_atom_site_label_4
_geom_torsion
_geom_torsion_site_symmetry_1
_geom_torsion_site_symmetry_4
O1 Zn1 N1 C2 -170.5(4) . .
N3 Zn1 N1 C2 -52.0(4) . .
N4 Zn1 N1 C2 62.5(4) 1_455 .
O1 Zn1 N1 N2 38.9(3) . .
N3 Zn1 N1 N2 157.4(2) . .
N4 Zn1 N1 N2 -88.1(3) 1_455 .
C2 N1 N2 C4 0.4(4) . .
Zn1 N1 N2 C4 157.9(3) . .
O1 Zn1 N3 C7 45.0(4) . .
N4 Zn1 N3 C7 172.1(4) 1_455 .
N1 Zn1 N3 C7 -79.2(4) . .
O1 Zn1 N3 N3 -110.4(3) . 4_557
N4 Zn1 N3 N3 16.7(4) 1_455 4_557
N1 Zn1 N3 N3 125.5(4) . 4_557
N3 Zn1 O1 C16 -137.0(3) . .
N4 Zn1 O1 C16 103.7(4) 1_455 .
N1 Zn1 O1 C16 -11.0(4) . .
N2 N1 C2 C3 -0.3(4) . .
Zn1 N1 C2 C3 -153.2(3) . .
N2 N1 C2 C1 179.2(4) . .
Zn1 N1 C2 C1 26.3(6) . .
N1 C2 C3 C4 0.1(5) . .
C1 C2 C3 C4 -179.4(4) . .
N1 C2 C3 C3 -178.9(5) . 3_557
C1 C2 C3 C3 1.6(8) . 3_557
N1 N2 C4 C3 -0.3(4) . .
N1 N2 C4 C5 179.7(4) . .
C2 C3 C4 N2 0.1(4) . .
C3 C3 C4 N2 179.2(4) 3_557 .
C2 C3 C4 C5 -179.8(4) . .
C3 C3 C4 C5 -0.8(8) 3_557 .
N3 N3 C7 C8 -0.2(5) 4_557 .
Zn1 N3 C7 C8 -157.8(2) . .
N3 N3 C7 C6 -178.7(4) 4_557 .
Zn1 N3 C7 C6 23.7(7) . .
N3 C7 C8 C7 0.1(2) . 4_557
C6 C7 C8 C7 178.3(6) . 4_557
N3 C7 C8 C9 -179.9(2) . .
C6 C7 C8 C9 -1.7(6) . .
C7 C8 C9 C10 125.3(3) 4_557 .
C7 C8 C9 C10 -54.7(3) . .
C7 C8 C9 C10 -54.7(3) 4_557 4_557
C7 C8 C9 C10 125.3(3) . 4_557
N4 N4 C10 C9 -0.2(4) 4_557 .
Zn1 N4 C10 C9 -139.2(2) 1_655 .
N4 N4 C10 C11 -179.8(4) 4_557 .
Zn1 N4 C10 C11 41.2(5) 1_655 .
C10 C9 C10 N4 0.06(17) 4_557 .
C8 C9 C10 N4 -179.94(17) . .
C10 C9 C10 C11 179.6(5) 4_557 .
C8 C9 C10 C11 -0.4(5) . .
C13 C12 C13 C14 0.1(3) 3_656 .
C12 C13 C14 C15 -0.1(6) . .
C12 C13 C14 C16 178.7(3) . .
C13 C14 C15 C14 0.1(3) . 3_656
C16 C14 C15 C14 -178.7(4) . 3_656
Zn1 O1 C16 O2 -19.3(6) . .
Zn1 O1 C16 C14 161.6(3) . .
C15 C14 C16 O2 -166.4(4) . .
C13 C14 C16 O2 14.8(6) . .
C15 C14 C16 O1 12.7(5) . .
C13 C14 C16 O1 -166.1(4) . .
